data_7204797
loop_
_publ_author_name
'Christer B. Aaker\"oy'
'John Desper'
'Brian A. Helfrich'

_publ_section_title
;
 Heteromeric intermolecular interactions as synthetic tools for the
 formation of binary co-crystals
;
_journal_issue 5
_journal_name_full CrystEngComm
_journal_page_first 19
_journal_page_last 24
_journal_paper_doi 10.1039/b315181f
_journal_volume 6
_journal_year 2004
_chemical_formula_moiety
;
(C6 H6 N2 O) (C7 H5 F O2)
;
_chemical_formula_sum 'C13 H11 F N2 O3'
_chemical_formula_weight 262.24
_chemical_melting_point 154.0(10)
_chemical_name_common 'isonicotinamide, 4-fluorobenzoic acid'
_chemical_name_systematic
;
isonicotinamide, 4-fluorobenzoic acid
;
_space_group_IT_number 15
_symmetry_cell_setting monoclinic
_symmetry_space_group_name_Hall '-C 2yc'
_symmetry_space_group_name_H-M 'C 1 2/c 1'
_atom_sites_solution_hydrogens geom
_atom_sites_solution_primary direct
_atom_sites_solution_secondary difmap
_audit_creation_method SHELXL-97
_cell_angle_alpha 90.00
_cell_angle_beta 95.402(11)
_cell_angle_gamma 90.00
_cell_formula_units_Z 8
_cell_length_a 22.725(13)
_cell_length_b 5.231(3)
_cell_length_c 20.785(12)
_cell_measurement_reflns_used 617
_cell_measurement_temperature 203(2)
_cell_measurement_theta_max 23.45
_cell_measurement_theta_min 2.75
_cell_volume 2460(2)
_computing_cell_refinement 'Bruker XSCANS'
_computing_data_collection 'Bruker XSCANS'
_computing_data_reduction 'Bruker SHELXTL'
_computing_molecular_graphics 'Bruker SHELXTL'
_computing_publication_material 'Bruker SHELXTL'
_computing_structure_refinement 'SHELXL-97 (Sheldrick, 1997)'
_computing_structure_solution 'SHELXS-97 (Sheldrick, 1990)'
_diffrn_ambient_temperature 203(2)
_diffrn_measured_fraction_theta_full 0.979
_diffrn_measured_fraction_theta_max 0.979
_diffrn_measurement_device_type 'Bruker P4'
_diffrn_measurement_method '\w scans'
_diffrn_radiation_monochromator graphite
_diffrn_radiation_source 'fine-focus sealed tube'
_diffrn_radiation_type MoK\a
_diffrn_radiation_wavelength 0.71073
_diffrn_reflns_av_R_equivalents 0.1491
_diffrn_reflns_av_sigmaI/netI 0.1586
_diffrn_reflns_limit_h_max 25
_diffrn_reflns_limit_h_min -28
_diffrn_reflns_limit_k_max 6
_diffrn_reflns_limit_k_min -6
_diffrn_reflns_limit_l_max 25
_diffrn_reflns_limit_l_min -24
_diffrn_reflns_number 8008
_diffrn_reflns_theta_full 26.55
_diffrn_reflns_theta_max 26.55
_diffrn_reflns_theta_min 1.80
_exptl_absorpt_coefficient_mu 0.112
_exptl_absorpt_correction_type none
_exptl_crystal_colour colorless
_exptl_crystal_density_diffrn 1.416
_exptl_crystal_density_method 'not measured'
_exptl_crystal_description prism
_exptl_crystal_F_000 1088
_exptl_crystal_size_max 0.30
_exptl_crystal_size_mid 0.15
_exptl_crystal_size_min 0.15
_refine_diff_density_max 0.357
_refine_diff_density_min -0.285
_refine_diff_density_rms 0.094
_refine_ls_extinction_coef 0.0119(13)
_refine_ls_extinction_expression Fc^*^=kFc[1+0.001xFc^2^\l^3^/sin(2\q)]^-1/4^
_refine_ls_extinction_method SHELXL
_refine_ls_goodness_of_fit_ref 0.868
_refine_ls_hydrogen_treatment mixed
_refine_ls_matrix_type full
_refine_ls_number_parameters 182
_refine_ls_number_reflns 2520
_refine_ls_number_restraints 0
_refine_ls_restrained_S_all 0.868
_refine_ls_R_factor_all 0.1392
_refine_ls_R_factor_gt 0.0604
_refine_ls_shift/su_max 0.000
_refine_ls_shift/su_mean 0.000
_refine_ls_structure_factor_coef Fsqd
_refine_ls_weighting_details 'calc w=1/[\s^2^(Fo^2^)+(0.0700P)^2^+0.0000P] where P=(Fo^2^+2Fc^2^)/3'
_refine_ls_weighting_scheme calc
_refine_ls_wR_factor_gt 0.1269
_refine_ls_wR_factor_ref 0.1624
_reflns_number_gt 1070
_reflns_number_total 2520
_reflns_threshold_expression >2sigma(I)
_cod_data_source_file b315181f.txt
_cod_data_source_block 3
_cod_depositor_comments
;
The following automatic conversions were performed:
'_symmetry_cell_setting' value 'Monoclinic' changed to 'monoclinic'
according to '/home/adriana/struct/CIF-dictionaries/cif_core.dic'
dictionary named 'cif_core.dic' version 2.4.1 from 2010-06-29.

Automatic conversion script
Id: cif_fix_enum 1555 2011-01-17 13:19:09Z saulius 

The following automatic conversions were performed:

'_chemical_melting_point' value '153-155' was changed to '154.0(10)'
- the average value was taken and precision was estimated.

Automatic conversion script
Id: cif_fix_values 1569 2011-02-09 13:29:24Z adriana 
;
_cod_original_sg_symbol_H-M C2/c
_cod_database_code 7204797

loop_
_symmetry_equiv_pos_as_xyz
'x, y, z'
'-x, y, -z+1/2'
'x+1/2, y+1/2, z'
'-x+1/2, y+1/2, -z+1/2'
'-x, -y, -z'
'x, -y, z-1/2'
'-x+1/2, -y+1/2, -z'
'x+1/2, -y+1/2, z-1/2'

loop_
_atom_site_label
_atom_site_type_symbol
_atom_site_fract_x
_atom_site_fract_y
_atom_site_fract_z
_atom_site_U_iso_or_equiv
_atom_site_adp_type
_atom_site_occupancy
_atom_site_symmetry_multiplicity
_atom_site_calc_flag
_atom_site_refinement_flags
_atom_site_disorder_assembly
_atom_site_disorder_group
N1 N 0.39043(11) 0.4010(4) 0.32302(11) 0.0490(6) Uani 1 1 d . . .
C2 C 0.43565(13) 0.2686(5) 0.30379(14) 0.0541(8) Uani 1 1 d . . .
H2 H 0.4495 0.3117 0.2640 0.065 Uiso 1 1 calc R . .
C3 C 0.46327(14) 0.0722(5) 0.33891(12) 0.0527(8) Uani 1 1 d . . .
H3 H 0.4948 -0.0169 0.3230 0.063 Uiso 1 1 calc R . .
C4 C 0.44405(11) 0.0079(4) 0.39776(11) 0.0399(7) Uani 1 1 d . . .
C5 C 0.39709(13) 0.1444(5) 0.41818(13) 0.0494(8) Uani 1 1 d . . .
H5 H 0.3825 0.1061 0.4579 0.059 Uiso 1 1 calc R . .
C6 C 0.37183(13) 0.3375(6) 0.37959(13) 0.0542(8) Uani 1 1 d . . .
H6 H 0.3399 0.4285 0.3940 0.065 Uiso 1 1 calc R . .
O7 O 0.44724(9) -0.2485(3) 0.49165(9) 0.0564(6) Uani 1 1 d . . .
N7 N 0.51467(11) -0.3353(4) 0.42204(11) 0.0474(7) Uani 1 1 d . . .
H71 H 0.5275(12) -0.467(5) 0.4479(12) 0.057 Uiso 1 1 d . . .
H72 H 0.5332(13) -0.298(5) 0.3849(13) 0.057 Uiso 1 1 d . . .
C7 C 0.46949(12) -0.2029(5) 0.44093(13) 0.0411(7) Uani 1 1 d . . .
C11 C 0.33613(12) 1.0376(5) 0.16165(12) 0.0434(7) Uani 1 1 d . . .
C12 C 0.35880(14) 1.1224(6) 0.10610(13) 0.0572(8) Uani 1 1 d . . .
H12 H 0.3939 1.0505 0.0936 0.069 Uiso 1 1 calc R . .
C13 C 0.33044(15) 1.3116(6) 0.06879(15) 0.0688(10) Uani 1 1 d . . .
H13 H 0.3455 1.3691 0.0307 0.083 Uiso 1 1 calc R . .
F14 F 0.25160(9) 1.5990(4) 0.05223(9) 0.0960(8) Uani 1 1 d . . .
C14 C 0.28012(15) 1.4122(6) 0.08868(14) 0.0591(9) Uani 1 1 d . . .
C15 C 0.25622(14) 1.3355(6) 0.14330(14) 0.0616(9) Uani 1 1 d . . .
H15 H 0.2213 1.4097 0.1555 0.074 Uiso 1 1 calc R . .
C16 C 0.28503(13) 1.1454(5) 0.18005(14) 0.0518(8) Uani 1 1 d . . .
H16 H 0.2696 1.0891 0.2180 0.062 Uiso 1 1 calc R . .
O17 O 0.34021(9) 0.7646(4) 0.25167(9) 0.0575(6) Uani 1 1 d . . .
H17 H 0.3626(13) 0.619(5) 0.2778(13) 0.069 Uiso 1 1 d . . .
C17 C 0.36761(13) 0.8342(5) 0.20143(13) 0.0443(7) Uani 1 1 d . . .
O18 O 0.41438(9) 0.7391(3) 0.18904(9) 0.0573(6) Uani 1 1 d . . .

loop_
_atom_site_aniso_label
_atom_site_aniso_U_11
_atom_site_aniso_U_22
_atom_site_aniso_U_33
_atom_site_aniso_U_23
_atom_site_aniso_U_13
_atom_site_aniso_U_12
N1 0.0504(16) 0.0545(14) 0.0422(14) 0.0059(12) 0.0043(12) 0.0021(12)
C2 0.059(2) 0.0672(19) 0.0379(16) 0.0125(15) 0.0150(15) 0.0077(16)
C3 0.056(2) 0.0611(18) 0.0431(17) 0.0100(15) 0.0153(15) 0.0098(15)
C4 0.0414(17) 0.0452(15) 0.0331(15) 0.0018(12) 0.0042(13) -0.0020(12)
C5 0.054(2) 0.0574(17) 0.0387(16) 0.0085(14) 0.0112(14) 0.0032(14)
C6 0.052(2) 0.0608(18) 0.0507(19) 0.0062(15) 0.0089(16) 0.0099(14)
O7 0.0649(15) 0.0639(13) 0.0433(12) 0.0135(10) 0.0210(11) 0.0104(10)
N7 0.0506(16) 0.0526(15) 0.0402(14) 0.0102(12) 0.0105(12) 0.0065(12)
C7 0.0424(18) 0.0454(16) 0.0358(15) 0.0019(13) 0.0063(13) -0.0019(13)
C11 0.0426(18) 0.0548(17) 0.0333(15) 0.0044(13) 0.0069(13) 0.0000(13)
C12 0.055(2) 0.074(2) 0.0446(18) 0.0061(17) 0.0157(16) 0.0061(16)
C13 0.071(3) 0.086(3) 0.053(2) 0.0223(18) 0.0230(18) 0.0052(19)
F14 0.0966(18) 0.1110(17) 0.0814(14) 0.0504(13) 0.0139(12) 0.0329(13)
C14 0.059(2) 0.067(2) 0.0505(19) 0.0194(17) 0.0009(17) 0.0062(16)
C15 0.055(2) 0.079(2) 0.0524(19) 0.0111(17) 0.0142(16) 0.0154(17)
C16 0.053(2) 0.0626(18) 0.0414(16) 0.0091(15) 0.0127(14) 0.0058(15)
O17 0.0513(14) 0.0761(14) 0.0476(12) 0.0240(11) 0.0177(10) 0.0150(10)
C17 0.0415(18) 0.0561(17) 0.0361(16) -0.0002(14) 0.0083(14) -0.0025(14)
O18 0.0496(14) 0.0721(13) 0.0522(13) 0.0053(11) 0.0157(10) 0.0098(11)

loop_
_atom_type_symbol
_atom_type_description
_atom_type_scat_dispersion_real
_atom_type_scat_dispersion_imag
_atom_type_scat_source
C C 0.0033 0.0016 'International Tables Vol C Tables 4.2.6.8 and 6.1.1.4'
H H 0.0000 0.0000 'International Tables Vol C Tables 4.2.6.8 and 6.1.1.4'
N N 0.0061 0.0033 'International Tables Vol C Tables 4.2.6.8 and 6.1.1.4'
O O 0.0106 0.0060 'International Tables Vol C Tables 4.2.6.8 and 6.1.1.4'
F F 0.0171 0.0103 'International Tables Vol C Tables 4.2.6.8 and 6.1.1.4'

loop_
_geom_angle_atom_site_label_1
_geom_angle_atom_site_label_2
_geom_angle_atom_site_label_3
_geom_angle
_geom_angle_site_symmetry_1
_geom_angle_site_symmetry_3
_geom_angle_publ_flag
C6 N1 C2 117.0(2) . . ?
N1 C2 C3 123.7(3) . . ?
N1 C2 H2 118.1 . . ?
C3 C2 H2 118.1 . . ?
C2 C3 C4 119.0(3) . . ?
C2 C3 H3 120.5 . . ?
C4 C3 H3 120.5 . . ?
C3 C4 C5 117.7(3) . . ?
C3 C4 C7 124.9(2) . . ?
C5 C4 C7 117.4(2) . . ?
C6 C5 C4 119.3(3) . . ?
C6 C5 H5 120.3 . . ?
C4 C5 H5 120.3 . . ?
N1 C6 C5 123.2(3) . . ?
N1 C6 H6 118.4 . . ?
C5 C6 H6 118.4 . . ?
C7 N7 H71 116.0(17) . . ?
C7 N7 H72 123.9(17) . . ?
H71 N7 H72 120(2) . . ?
O7 C7 N7 122.8(3) . . ?
O7 C7 C4 119.1(2) . . ?
N7 C7 C4 118.1(2) . . ?
C16 C11 C12 119.4(3) . . ?
C16 C11 C17 120.8(2) . . ?
C12 C11 C17 119.8(3) . . ?
C13 C12 C11 120.6(3) . . ?
C13 C12 H12 119.7 . . ?
C11 C12 H12 119.7 . . ?
C14 C13 C12 118.0(3) . . ?
C14 C13 H13 121.0 . . ?
C12 C13 H13 121.0 . . ?
C13 C14 F14 118.6(3) . . ?
C13 C14 C15 123.5(3) . . ?
F14 C14 C15 117.9(3) . . ?
C14 C15 C16 117.8(3) . . ?
C14 C15 H15 121.1 . . ?
C16 C15 H15 121.1 . . ?
C11 C16 C15 120.6(3) . . ?
C11 C16 H16 119.7 . . ?
C15 C16 H16 119.7 . . ?
C17 O17 H17 111.8(16) . . ?
O18 C17 O17 122.7(3) . . ?
O18 C17 C11 123.8(2) . . ?
O17 C17 C11 113.6(3) . . ?

loop_
_geom_bond_atom_site_label_1
_geom_bond_atom_site_label_2
_geom_bond_distance
_geom_bond_site_symmetry_2
_geom_bond_publ_flag
N1 C6 1.328(3) . ?
N1 C2 1.332(3) . ?
C2 C3 1.377(4) . ?
C2 H2 0.9400 . ?
C3 C4 1.379(3) . ?
C3 H3 0.9400 . ?
C4 C5 1.384(4) . ?
C4 C7 1.502(3) . ?
C5 C6 1.381(4) . ?
C5 H5 0.9400 . ?
C6 H6 0.9400 . ?
O7 C7 1.235(3) . ?
N7 C7 1.328(3) . ?
N7 H71 0.91(2) . ?
N7 H72 0.93(3) . ?
C11 C16 1.377(4) . ?
C11 C12 1.381(4) . ?
C11 C17 1.489(4) . ?
C12 C13 1.379(4) . ?
C12 H12 0.9400 . ?
C13 C14 1.358(4) . ?
C13 H13 0.9400 . ?
F14 C14 1.362(3) . ?
C14 C15 1.364(4) . ?
C15 C16 1.381(4) . ?
C15 H15 0.9400 . ?
C16 H16 0.9400 . ?
O17 C17 1.317(3) . ?
O17 H17 1.04(3) . ?
C17 O18 1.223(3) . ?

loop_
_geom_hbond_atom_site_label_D
_geom_hbond_atom_site_label_H
_geom_hbond_atom_site_label_A
_geom_hbond_distance_DH
_geom_hbond_distance_HA
_geom_hbond_distance_DA
_geom_hbond_angle_DHA
_geom_hbond_site_symmetry_A
O17 H17 N1 1.04(3) 1.57(3) 2.608(3) 173(3) .
N7 H72 O18 0.93(3) 2.04(3) 2.964(3) 170(2) 2_645
C3 H3 O18 0.94 2.46 3.378(4) 165.3 2_645
N7 H71 O7 0.91(2) 2.00(3) 2.901(3) 177(2) 5_646

loop_
_geom_torsion_atom_site_label_1
_geom_torsion_atom_site_label_2
_geom_torsion_atom_site_label_3
_geom_torsion_atom_site_label_4
_geom_torsion
_geom_torsion_site_symmetry_1
_geom_torsion_site_symmetry_2
_geom_torsion_site_symmetry_3
_geom_torsion_site_symmetry_4
_geom_torsion_publ_flag
C6 N1 C2 C3 0.4(4) . . . . ?
N1 C2 C3 C4 -0.7(5) . . . . ?
C2 C3 C4 C5 0.7(4) . . . . ?
C2 C3 C4 C7 179.4(2) . . . . ?
C3 C4 C5 C6 -0.3(4) . . . . ?
C7 C4 C5 C6 -179.1(2) . . . . ?
C2 N1 C6 C5 0.1(4) . . . . ?
C4 C5 C6 N1 -0.1(4) . . . . ?
C3 C4 C7 O7 -177.5(3) . . . . ?
C5 C4 C7 O7 1.2(4) . . . . ?
C3 C4 C7 N7 1.4(4) . . . . ?
C5 C4 C7 N7 -179.9(3) . . . . ?
C16 C11 C12 C13 -0.6(5) . . . . ?
C17 C11 C12 C13 -179.7(3) . . . . ?
C11 C12 C13 C14 0.5(5) . . . . ?
C12 C13 C14 F14 -179.9(3) . . . . ?
C12 C13 C14 C15 -0.2(5) . . . . ?
C13 C14 C15 C16 0.0(5) . . . . ?
F14 C14 C15 C16 179.7(3) . . . . ?
C12 C11 C16 C15 0.4(5) . . . . ?
C17 C11 C16 C15 179.5(3) . . . . ?
C14 C15 C16 C11 -0.2(5) . . . . ?
C16 C11 C17 O18 -176.8(3) . . . . ?
C12 C11 C17 O18 2.2(4) . . . . ?
C16 C11 C17 O17 3.3(4) . . . . ?
C12 C11 C17 O17 -177.6(2) . . . . ?

loop_
_cod_related_entry_id
_cod_related_entry_database
_cod_related_entry_code
1 ChemSpider 21149527
